data_7240923
loop_
_publ_author_name
'Basak, Tanmoy'
'Das, Dhananjoy'
'Ray, Partha Pratim'
'Banerjee, Snehasis'
'Chattopadhyay, Shouvik'

_publ_section_title
;
 Synthesis, characterization, self-assembly and non-ohmic Schottky barrier
 diode behaviors of two iron(iii) based semiconductors with theoretical
 insight
;
_journal_name_full CrystEngComm
_journal_paper_doi 10.1039/D0CE00223B
_journal_year 2020
_chemical_formula_sum 'C20 H23 Fe N6 O4'
_chemical_formula_weight 467.29
_space_group_crystal_system monoclinic
_space_group_IT_number 14
_space_group_name_Hall '-P 2yn'
_space_group_name_H-M_alt 'P 1 21/n 1'
_atom_sites_solution_hydrogens mixed
_audit_creation_method SHELXL-2018/1
_audit_update_record
;
2020-02-03 deposited with the CCDC.	2020-06-29 downloaded from the CCDC.
;
_cell_angle_alpha 90
_cell_angle_beta 102.018(3)
_cell_angle_gamma 90
_cell_formula_units_Z 4
_cell_length_a 10.7235(10)
_cell_length_b 10.3296(9)
_cell_length_c 19.0512(16)
_cell_measurement_reflns_used 900
_cell_measurement_temperature 273(2)
_cell_measurement_theta_max 25.48
_cell_measurement_theta_min 2.06
_cell_volume 2064.0(3)
_computing_structure_refinement 'SHELXL-2018/1 (Sheldrick, 2018)'
_computing_structure_solution 'SHELXT 2014/5 (Sheldrick, 2014)'
_diffrn_ambient_temperature 273(2)
_diffrn_measured_fraction_theta_full 0.999
_diffrn_measured_fraction_theta_max 0.999
_diffrn_measurement_device_type 'BRUKER D8 QUEST area detector'
_diffrn_radiation_type MoK\a
_diffrn_radiation_wavelength 0.71073
_diffrn_reflns_av_R_equivalents 0.0387
_diffrn_reflns_av_unetI/netI 0.0271
_diffrn_reflns_Laue_measured_fraction_full 0.999
_diffrn_reflns_Laue_measured_fraction_max 0.999
_diffrn_reflns_limit_h_max 13
_diffrn_reflns_limit_h_min -13
_diffrn_reflns_limit_k_max 13
_diffrn_reflns_limit_k_min -13
_diffrn_reflns_limit_l_max 24
_diffrn_reflns_limit_l_min -24
_diffrn_reflns_number 28292
_diffrn_reflns_point_group_measured_fraction_full 0.999
_diffrn_reflns_point_group_measured_fraction_max 0.999
_diffrn_reflns_theta_full 25.242
_diffrn_reflns_theta_max 27.109
_diffrn_reflns_theta_min 2.020
_exptl_absorpt_coefficient_mu 0.772
_exptl_absorpt_correction_type multi-scan
_exptl_absorpt_process_details SADABS
_exptl_crystal_colour BLACK
_exptl_crystal_density_diffrn 1.504
_exptl_crystal_description BLOCK
_exptl_crystal_F_000 972
_exptl_crystal_size_max 0.8
_exptl_crystal_size_mid 0.5
_exptl_crystal_size_min 0.2
_exptl_transmission_factor_max 0.857
_exptl_transmission_factor_min 0.636
_refine_diff_density_max 0.464
_refine_diff_density_min -0.341
_refine_diff_density_rms 0.061
_refine_ls_extinction_method none
_refine_ls_goodness_of_fit_ref 1.084
_refine_ls_hydrogen_treatment mixed
_refine_ls_matrix_type full
_refine_ls_number_parameters 286
_refine_ls_number_reflns 4554
_refine_ls_number_restraints 0
_refine_ls_restrained_S_all 1.084
_refine_ls_R_factor_all 0.0531
_refine_ls_R_factor_gt 0.0373
_refine_ls_shift/su_max 0.000
_refine_ls_shift/su_mean 0.000
_refine_ls_structure_factor_coef Fsqd
_refine_ls_weighting_details 'w=1/[\s^2^(Fo^2^)+(0.0453P)^2^+1.3236P] where P=(Fo^2^+2Fc^2^)/3'
_refine_ls_weighting_scheme calc
_refine_ls_wR_factor_gt 0.0930
_refine_ls_wR_factor_ref 0.1049
_reflns_Friedel_coverage 0.000
_reflns_number_gt 3691
_reflns_number_total 4554
_reflns_threshold_expression 'I > 2\s(I)'
_cod_data_source_file d0ce00223b2.cif
_cod_data_source_block Complex1
_cod_depositor_comments
;
The following automatic conversions were performed:

data item '_exptl_absorpt_correction_type' value 'MULTI-SCAN' was
changed to 'multi-scan' in accordance with the
/home/data/users/saulius/crontab/automatic-downloads/rss-feeds/RSC/lib/dictionaries/cif_core.dic
dictionary named 'cif_core.dic' version 2.4.2 last updated on
2011-04-26.

Automatic conversion script
Id: cif_fix_values 7556 2019-12-06 15:28:31Z antanas 
;
_cod_original_sg_symbol_H-M 'P 21/n'
_cod_database_code 7240923
_shelx_shelxl_version_number 2018/1
_shelx_space_group_comment
;
The symmetry employed for this shelxl refinement is uniquely defined
by the following loop, which should always be used as a source of
symmetry information in preference to the above space-group names.
They are only intended as comments.
;

loop_
_space_group_symop_operation_xyz
'x, y, z'
'-x+1/2, y+1/2, -z+1/2'
'-x, -y, -z'
'x-1/2, -y-1/2, z-1/2'

loop_
_atom_site_label
_atom_site_type_symbol
_atom_site_fract_x
_atom_site_fract_y
_atom_site_fract_z
_atom_site_U_iso_or_equiv
_atom_site_adp_type
_atom_site_occupancy
_atom_site_site_symmetry_order
_atom_site_calc_flag
_atom_site_refinement_flags_posn
_atom_site_refinement_flags_adp
_atom_site_refinement_flags_occupancy
_atom_site_disorder_assembly
_atom_site_disorder_group
Fe1 Fe 0.48751(3) 0.47486(3) 0.31362(2) 0.02941(11) Uani 1 1 d . . . . .
O2 O 0.64224(14) 0.41682(17) 0.37724(9) 0.0386(4) Uani 1 1 d . . . . .
O1 O 0.39911(15) 0.31998(15) 0.33122(8) 0.0337(3) Uani 1 1 d . . . . .
N4 N 0.4984(2) 0.4016(2) 0.21620(12) 0.0523(6) Uani 1 1 d . . . . .
N3 N 0.60219(18) 0.63696(19) 0.29396(10) 0.0343(4) Uani 1 1 d . . . . .
O4 O 0.80679(17) 0.26408(19) 0.46108(11) 0.0513(5) Uani 1 1 d . . . . .
N2 N 0.34239(19) 0.6237(2) 0.25694(12) 0.0407(5) Uani 1 1 d . . . . .
N1 N 0.40212(17) 0.55522(19) 0.39485(10) 0.0330(4) Uani 1 1 d . . . . .
O3 O 0.4181(2) 0.05666(18) 0.35326(11) 0.0544(5) Uani 1 1 d . . . . .
N5 N 0.5742(2) 0.4287(2) 0.18146(12) 0.0509(6) Uani 1 1 d . . . . .
N6 N 0.6454(4) 0.4520(4) 0.14655(19) 0.0956(12) Uani 1 1 d . . . . .
C12 C 0.7242(2) 0.6356(2) 0.30353(13) 0.0363(5) Uani 1 1 d . . . . .
H12 H 0.761673 0.701114 0.281509 0.044 Uiso 1 1 calc R U . . .
C13 C 0.8086(2) 0.5428(2) 0.34494(12) 0.0327(5) Uani 1 1 d . . . . .
C18 C 0.7638(2) 0.4398(2) 0.38092(12) 0.0319(5) Uani 1 1 d . . . . .
C17 C 0.8558(2) 0.3586(2) 0.42487(12) 0.0367(5) Uani 1 1 d . . . . .
C20 C 0.8954(3) 0.1765(3) 0.50306(19) 0.0666(9) Uani 1 1 d . . . . .
H20B H 0.941170 0.131029 0.472390 0.100 Uiso 1 1 calc R U . . .
H20C H 0.850153 0.115459 0.526445 0.100 Uiso 1 1 calc R U . . .
H20A H 0.954494 0.224123 0.538524 0.100 Uiso 1 1 calc R U . . .
C16 C 0.9844(2) 0.3795(3) 0.42933(14) 0.0451(6) Uani 1 1 d . . . . .
H16 H 1.043795 0.325178 0.457423 0.054 Uiso 1 1 calc R U . . .
C15 C 1.0259(2) 0.4813(3) 0.39209(15) 0.0491(7) Uani 1 1 d . . . . .
H15 H 1.112698 0.494134 0.395272 0.059 Uiso 1 1 calc R U . . .
C14 C 0.9404(2) 0.5623(3) 0.35108(14) 0.0430(6) Uani 1 1 d . . . . .
H14 H 0.969157 0.630807 0.327002 0.052 Uiso 1 1 calc R U . . .
C11 C 0.5350(2) 0.7463(3) 0.25326(16) 0.0487(7) Uani 1 1 d . . . . .
H11A H 0.585979 0.781307 0.221256 0.058 Uiso 1 1 calc R U . . .
H11B H 0.521541 0.814288 0.286025 0.058 Uiso 1 1 calc R U . . .
C10 C 0.4083(2) 0.7004(3) 0.21037(15) 0.0479(7) Uani 1 1 d . . . . .
H10B H 0.356315 0.774215 0.191238 0.058 Uiso 1 1 calc R U . . .
H10A H 0.421614 0.647722 0.170413 0.058 Uiso 1 1 calc R U . . .
C9 C 0.2894(3) 0.7030(3) 0.30932(15) 0.0492(7) Uani 1 1 d . . . . .
H9A H 0.203941 0.673493 0.310387 0.059 Uiso 1 1 calc R U . . .
H9B H 0.284114 0.792913 0.294226 0.059 Uiso 1 1 calc R U . . .
C8 C 0.3727(3) 0.6924(2) 0.38357(14) 0.0438(6) Uani 1 1 d . . . . .
H8B H 0.450251 0.742246 0.386682 0.053 Uiso 1 1 calc R U . . .
H8A H 0.327869 0.724268 0.419365 0.053 Uiso 1 1 calc R U . . .
C7 C 0.3610(2) 0.4927(2) 0.44329(12) 0.0342(5) Uani 1 1 d . . . . .
H7 H 0.328881 0.540310 0.477006 0.041 Uiso 1 1 calc R U . . .
C6 C 0.3607(2) 0.3536(2) 0.44935(12) 0.0329(5) Uani 1 1 d . . . . .
C5 C 0.3232(2) 0.2965(3) 0.50874(13) 0.0458(6) Uani 1 1 d . . . . .
H5 H 0.302174 0.349194 0.544146 0.055 Uiso 1 1 calc R U . . .
C4 C 0.3171(3) 0.1649(3) 0.51534(15) 0.0532(7) Uani 1 1 d . . . . .
H4 H 0.289381 0.128598 0.554084 0.064 Uiso 1 1 calc R U . . .
C3 C 0.3525(3) 0.0859(3) 0.46379(15) 0.0493(7) Uani 1 1 d . . . . .
H3 H 0.353206 -0.003550 0.469634 0.059 Uiso 1 1 calc R U . . .
C2 C 0.3865(2) 0.1389(2) 0.40399(13) 0.0393(5) Uani 1 1 d . . . . .
C19 C 0.5442(3) 0.0805(3) 0.34014(18) 0.0636(8) Uani 1 1 d . . . . .
H19B H 0.549495 0.168140 0.324262 0.095 Uiso 1 1 calc R U . . .
H19C H 0.560387 0.022173 0.303823 0.095 Uiso 1 1 calc R U . . .
H19A H 0.606489 0.066960 0.383640 0.095 Uiso 1 1 calc R U . . .
C1 C 0.3849(2) 0.2742(2) 0.39320(11) 0.0312(5) Uani 1 1 d . . . . .
H2A H 0.275(3) 0.584(3) 0.2289(15) 0.047(8) Uiso 1 1 d . . . . .

loop_
_atom_site_aniso_label
_atom_site_aniso_U_11
_atom_site_aniso_U_22
_atom_site_aniso_U_33
_atom_site_aniso_U_23
_atom_site_aniso_U_13
_atom_site_aniso_U_12
Fe1 0.02531(17) 0.03155(18) 0.03143(18) 0.00125(13) 0.00607(12) -0.00151(13)
O2 0.0248(8) 0.0421(9) 0.0488(10) 0.0102(8) 0.0073(7) 0.0012(7)
O1 0.0370(8) 0.0360(8) 0.0281(8) -0.0009(7) 0.0070(6) -0.0077(7)
N4 0.0662(15) 0.0547(14) 0.0418(12) -0.0097(11) 0.0245(11) -0.0181(12)
N3 0.0305(10) 0.0329(10) 0.0377(10) 0.0059(8) 0.0028(8) -0.0007(8)
O4 0.0395(10) 0.0523(11) 0.0601(11) 0.0174(9) 0.0056(9) 0.0082(8)
N2 0.0291(10) 0.0464(12) 0.0436(11) 0.0086(10) 0.0007(9) -0.0005(9)
N1 0.0261(9) 0.0371(10) 0.0344(10) -0.0041(8) 0.0027(8) 0.0035(8)
O3 0.0722(14) 0.0395(10) 0.0528(11) -0.0099(9) 0.0161(10) -0.0119(9)
N5 0.0644(15) 0.0475(13) 0.0447(12) -0.0015(10) 0.0209(12) -0.0002(12)
N6 0.110(3) 0.108(3) 0.091(2) -0.014(2) 0.072(2) -0.021(2)
C12 0.0320(12) 0.0390(13) 0.0385(12) 0.0013(10) 0.0090(10) -0.0080(10)
C13 0.0258(11) 0.0390(12) 0.0338(11) -0.0045(10) 0.0070(9) -0.0020(9)
C18 0.0263(11) 0.0380(12) 0.0320(11) -0.0042(9) 0.0073(9) 0.0020(9)
C17 0.0335(12) 0.0405(13) 0.0353(12) -0.0035(10) 0.0054(10) 0.0030(10)
C20 0.0573(19) 0.0577(19) 0.079(2) 0.0258(17) 0.0021(16) 0.0116(15)
C16 0.0305(12) 0.0558(16) 0.0453(14) -0.0015(12) -0.0007(10) 0.0103(11)
C15 0.0226(12) 0.0655(18) 0.0576(16) -0.0032(14) 0.0052(11) -0.0028(12)
C14 0.0291(12) 0.0539(15) 0.0465(14) -0.0023(12) 0.0090(11) -0.0069(11)
C11 0.0380(13) 0.0411(14) 0.0646(17) 0.0201(13) 0.0049(12) 0.0000(11)
C10 0.0352(13) 0.0528(16) 0.0530(15) 0.0227(13) 0.0026(11) 0.0025(11)
C9 0.0384(14) 0.0494(15) 0.0597(17) 0.0120(13) 0.0097(12) 0.0159(12)
C8 0.0432(14) 0.0356(13) 0.0527(15) -0.0055(11) 0.0101(12) 0.0059(11)
C7 0.0238(10) 0.0479(14) 0.0293(11) -0.0040(10) 0.0020(9) 0.0041(9)
C6 0.0242(10) 0.0446(13) 0.0289(11) 0.0022(10) 0.0036(8) 0.0002(9)
C5 0.0423(14) 0.0648(18) 0.0318(12) 0.0059(12) 0.0115(11) 0.0034(12)
C4 0.0522(16) 0.0676(19) 0.0419(14) 0.0202(14) 0.0146(12) -0.0045(14)
C3 0.0469(15) 0.0484(15) 0.0511(15) 0.0139(13) 0.0067(12) -0.0098(12)
C2 0.0379(13) 0.0402(13) 0.0383(12) 0.0013(10) 0.0046(10) -0.0075(10)
C19 0.080(2) 0.0519(17) 0.068(2) -0.0012(16) 0.0353(18) 0.0122(16)
C1 0.0223(10) 0.0416(12) 0.0283(10) 0.0019(9) 0.0022(8) -0.0059(9)

loop_
_atom_type_symbol
_atom_type_description
_atom_type_scat_dispersion_real
_atom_type_scat_dispersion_imag
_atom_type_scat_source
C C 0.0033 0.0016 'International Tables Vol C Tables 4.2.6.8 and 6.1.1.4'
H H 0.0000 0.0000 'International Tables Vol C Tables 4.2.6.8 and 6.1.1.4'
N N 0.0061 0.0033 'International Tables Vol C Tables 4.2.6.8 and 6.1.1.4'
O O 0.0106 0.0060 'International Tables Vol C Tables 4.2.6.8 and 6.1.1.4'
Fe Fe 0.3463 0.8444 'International Tables Vol C Tables 4.2.6.8 and 6.1.1.4'

loop_
_geom_angle_atom_site_label_1
_geom_angle_atom_site_label_2
_geom_angle_atom_site_label_3
_geom_angle
_geom_angle_site_symmetry_1
_geom_angle_site_symmetry_3
_geom_angle_publ_flag
O1 Fe1 O2 91.29(7) . . ?
O1 Fe1 N4 88.49(8) . . ?
O2 Fe1 N4 104.59(9) . . ?
O1 Fe1 N1 83.99(7) . . ?
O2 Fe1 N1 96.21(7) . . ?
N4 Fe1 N1 158.02(9) . . ?
O1 Fe1 N3 174.55(7) . . ?
O2 Fe1 N3 84.47(7) . . ?
N4 Fe1 N3 89.26(8) . . ?
N1 Fe1 N3 99.85(8) . . ?
O1 Fe1 N2 109.21(7) . . ?
O2 Fe1 N2 155.87(8) . . ?
N4 Fe1 N2 88.97(10) . . ?
N1 Fe1 N2 74.20(8) . . ?
N3 Fe1 N2 75.70(7) . . ?
C18 O2 Fe1 133.64(15) . . ?
C1 O1 Fe1 127.68(14) . . ?
N5 N4 Fe1 126.9(2) . . ?
C12 N3 C11 117.2(2) . . ?
C12 N3 Fe1 124.67(16) . . ?
C11 N3 Fe1 116.95(15) . . ?
C17 O4 C20 117.1(2) . . ?
C10 N2 C9 113.9(2) . . ?
C10 N2 Fe1 106.27(15) . . ?
C9 N2 Fe1 111.67(15) . . ?
C10 N2 H2A 108.2(17) . . ?
C9 N2 H2A 106.3(18) . . ?
Fe1 N2 H2A 110.5(18) . . ?
C7 N1 C8 120.1(2) . . ?
C7 N1 Fe1 126.49(16) . . ?
C8 N1 Fe1 112.67(16) . . ?
C2 O3 C19 113.0(2) . . ?
N6 N5 N4 177.9(3) . . ?
N3 C12 C13 126.3(2) . . ?
N3 C12 H12 116.8 . . ?
C13 C12 H12 116.8 . . ?
C18 C13 C14 120.5(2) . . ?
C18 C13 C12 122.3(2) . . ?
C14 C13 C12 117.2(2) . . ?
O2 C18 C13 123.2(2) . . ?
O2 C18 C17 118.9(2) . . ?
C13 C18 C17 117.8(2) . . ?
O4 C17 C16 124.5(2) . . ?
O4 C17 C18 115.2(2) . . ?
C16 C17 C18 120.3(2) . . ?
O4 C20 H20B 109.5 . . ?
O4 C20 H20C 109.5 . . ?
H20B C20 H20C 109.5 . . ?
O4 C20 H20A 109.5 . . ?
H20B C20 H20A 109.5 . . ?
H20C C20 H20A 109.5 . . ?
C17 C16 C15 120.5(2) . . ?
C17 C16 H16 119.8 . . ?
C15 C16 H16 119.8 . . ?
C14 C15 C16 120.6(2) . . ?
C14 C15 H15 119.7 . . ?
C16 C15 H15 119.7 . . ?
C15 C14 C13 120.3(2) . . ?
C15 C14 H14 119.9 . . ?
C13 C14 H14 119.9 . . ?
N3 C11 C10 109.3(2) . . ?
N3 C11 H11A 109.8 . . ?
C10 C11 H11A 109.8 . . ?
N3 C11 H11B 109.8 . . ?
C10 C11 H11B 109.8 . . ?
H11A C11 H11B 108.3 . . ?
N2 C10 C11 109.5(2) . . ?
N2 C10 H10B 109.8 . . ?
C11 C10 H10B 109.8 . . ?
N2 C10 H10A 109.8 . . ?
C11 C10 H10A 109.8 . . ?
H10B C10 H10A 108.2 . . ?
N2 C9 C8 110.6(2) . . ?
N2 C9 H9A 109.5 . . ?
C8 C9 H9A 109.5 . . ?
N2 C9 H9B 109.5 . . ?
C8 C9 H9B 109.5 . . ?
H9A C9 H9B 108.1 . . ?
N1 C8 C9 106.1(2) . . ?
N1 C8 H8B 110.5 . . ?
C9 C8 H8B 110.5 . . ?
N1 C8 H8A 110.5 . . ?
C9 C8 H8A 110.5 . . ?
H8B C8 H8A 108.7 . . ?
N1 C7 C6 124.6(2) . . ?
N1 C7 H7 117.7 . . ?
C6 C7 H7 117.7 . . ?
C5 C6 C1 119.5(2) . . ?
C5 C6 C7 119.2(2) . . ?
C1 C6 C7 120.9(2) . . ?
C4 C5 C6 121.2(3) . . ?
C4 C5 H5 119.4 . . ?
C6 C5 H5 119.4 . . ?
C5 C4 C3 119.6(2) . . ?
C5 C4 H4 120.2 . . ?
C3 C4 H4 120.2 . . ?
C2 C3 C4 120.5(3) . . ?
C2 C3 H3 119.7 . . ?
C4 C3 H3 119.7 . . ?
C3 C2 O3 118.6(2) . . ?
C3 C2 C1 121.1(2) . . ?
O3 C2 C1 120.3(2) . . ?
O3 C19 H19B 109.5 . . ?
O3 C19 H19C 109.5 . . ?
H19B C19 H19C 109.5 . . ?
O3 C19 H19A 109.5 . . ?
H19B C19 H19A 109.5 . . ?
H19C C19 H19A 109.5 . . ?
O1 C1 C2 119.3(2) . . ?
O1 C1 C6 123.1(2) . . ?
C2 C1 C6 117.6(2) . . ?

loop_
_geom_bond_atom_site_label_1
_geom_bond_atom_site_label_2
_geom_bond_distance
_geom_bond_site_symmetry_2
_geom_bond_publ_flag
Fe1 O1 1.9243(15) . ?
Fe1 O2 1.9350(16) . ?
Fe1 N4 2.030(2) . ?
Fe1 N1 2.1242(19) . ?
Fe1 N3 2.1560(19) . ?
Fe1 N2 2.292(2) . ?
O2 C18 1.312(3) . ?
O1 C1 1.310(3) . ?
N4 N5 1.184(3) . ?
N3 C12 1.283(3) . ?
N3 C11 1.471(3) . ?
O4 C17 1.362(3) . ?
O4 C20 1.430(3) . ?
N2 C10 1.475(3) . ?
N2 C9 1.492(3) . ?
N2 H2A 0.90(3) . ?
N1 C7 1.278(3) . ?
N1 C8 1.457(3) . ?
O3 C2 1.381(3) . ?
O3 C19 1.447(4) . ?
N5 N6 1.137(3) . ?
C12 C13 1.436(3) . ?
C12 H12 0.9300 . ?
C13 C18 1.404(3) . ?
C13 C14 1.408(3) . ?
C18 C17 1.426(3) . ?
C17 C16 1.381(3) . ?
C20 H20B 0.9600 . ?
C20 H20C 0.9600 . ?
C20 H20A 0.9600 . ?
C16 C15 1.392(4) . ?
C16 H16 0.9300 . ?
C15 C14 1.361(4) . ?
C15 H15 0.9300 . ?
C14 H14 0.9300 . ?
C11 C10 1.508(4) . ?
C11 H11A 0.9700 . ?
C11 H11B 0.9700 . ?
C10 H10B 0.9700 . ?
C10 H10A 0.9700 . ?
C9 C8 1.511(4) . ?
C9 H9A 0.9700 . ?
C9 H9B 0.9700 . ?
C8 H8B 0.9700 . ?
C8 H8A 0.9700 . ?
C7 C6 1.441(3) . ?
C7 H7 0.9300 . ?
C6 C5 1.407(3) . ?
C6 C1 1.415(3) . ?
C5 C4 1.368(4) . ?
C5 H5 0.9300 . ?
C4 C3 1.390(4) . ?
C4 H4 0.9300 . ?
C3 C2 1.380(3) . ?
C3 H3 0.9300 . ?
C2 C1 1.412(3) . ?
C19 H19B 0.9600 . ?
C19 H19C 0.9600 . ?
C19 H19A 0.9600 . ?

loop_
_geom_hbond_atom_site_label_D
_geom_hbond_atom_site_label_H
_geom_hbond_atom_site_label_A
_geom_hbond_distance_DH
_geom_hbond_distance_HA
_geom_hbond_distance_DA
_geom_hbond_angle_DHA
_geom_hbond_site_symmetry_A
_geom_hbond_publ_flag
C19 H19B O2 0.96 2.86 3.656(4) 140.8 . yes
C19 H19B O2 0.96 2.86 3.656(4) 140.8 . yes
C19 H19B O2 0.96 2.86 3.656(4) 140.8 . yes
C19 H19B O2 0.96 2.86 3.656(4) 140.8 . yes

loop_
_geom_torsion_atom_site_label_1
_geom_torsion_atom_site_label_2
_geom_torsion_atom_site_label_3
_geom_torsion_atom_site_label_4
_geom_torsion
_geom_torsion_site_symmetry_1
_geom_torsion_site_symmetry_2
_geom_torsion_site_symmetry_3
_geom_torsion_site_symmetry_4
_geom_torsion_publ_flag
C11 N3 C12 C13 176.1(2) . . . . ?
Fe1 N3 C12 C13 -17.0(3) . . . . ?
N3 C12 C13 C18 -0.2(4) . . . . ?
N3 C12 C13 C14 -177.3(2) . . . . ?
Fe1 O2 C18 C13 15.6(3) . . . . ?
Fe1 O2 C18 C17 -165.98(16) . . . . ?
C14 C13 C18 O2 180.0(2) . . . . ?
C12 C13 C18 O2 2.9(4) . . . . ?
C14 C13 C18 C17 1.6(3) . . . . ?
C12 C13 C18 C17 -175.5(2) . . . . ?
C20 O4 C17 C16 -3.9(4) . . . . ?
C20 O4 C17 C18 177.0(2) . . . . ?
O2 C18 C17 O4 -1.5(3) . . . . ?
C13 C18 C17 O4 177.0(2) . . . . ?
O2 C18 C17 C16 179.4(2) . . . . ?
C13 C18 C17 C16 -2.1(3) . . . . ?
O4 C17 C16 C15 -177.9(2) . . . . ?
C18 C17 C16 C15 1.2(4) . . . . ?
C17 C16 C15 C14 0.4(4) . . . . ?
C16 C15 C14 C13 -1.0(4) . . . . ?
C18 C13 C14 C15 -0.1(4) . . . . ?
C12 C13 C14 C15 177.1(2) . . . . ?
C12 N3 C11 C10 146.4(2) . . . . ?
Fe1 N3 C11 C10 -21.6(3) . . . . ?
C9 N2 C10 C11 73.5(3) . . . . ?
Fe1 N2 C10 C11 -49.8(3) . . . . ?
N3 C11 C10 N2 47.9(3) . . . . ?
C10 N2 C9 C8 -103.2(2) . . . . ?
Fe1 N2 C9 C8 17.1(3) . . . . ?
C7 N1 C8 C9 -114.8(2) . . . . ?
Fe1 N1 C8 C9 55.7(2) . . . . ?
N2 C9 C8 N1 -45.2(3) . . . . ?
C8 N1 C7 C6 166.3(2) . . . . ?
Fe1 N1 C7 C6 -2.7(3) . . . . ?
N1 C7 C6 C5 174.5(2) . . . . ?
N1 C7 C6 C1 -12.0(3) . . . . ?
C1 C6 C5 C4 4.0(4) . . . . ?
C7 C6 C5 C4 177.6(2) . . . . ?
C6 C5 C4 C3 2.1(4) . . . . ?
C5 C4 C3 C2 -3.8(4) . . . . ?
C4 C3 C2 O3 -178.5(2) . . . . ?
C4 C3 C2 C1 -0.7(4) . . . . ?
C19 O3 C2 C3 -123.0(3) . . . . ?
C19 O3 C2 C1 59.2(3) . . . . ?
Fe1 O1 C1 C2 -143.92(18) . . . . ?
Fe1 O1 C1 C6 39.7(3) . . . . ?
C3 C2 C1 O1 -169.8(2) . . . . ?
O3 C2 C1 O1 7.9(3) . . . . ?
C3 C2 C1 C6 6.7(3) . . . . ?
O3 C2 C1 C6 -175.6(2) . . . . ?
C5 C6 C1 O1 168.2(2) . . . . ?
C7 C6 C1 O1 -5.3(3) . . . . ?
C5 C6 C1 C2 -8.2(3) . . . . ?
C7 C6 C1 C2 178.3(2) . . . . ?
